data_7060848
loop_
_publ_author_name
'Rajendran, Narendran'
'Husain, Ali'
'Makhseed, Saad'

_publ_section_title
;
 Probing the performance of imide linked micro-porous polymers for
 enhanced CO2 gas adsorption applications
;
_journal_issue 34
_journal_name_full 'New Journal of Chemistry'
_journal_page_first 15487
_journal_page_last 15496
_journal_paper_doi 10.1039/D1NJ01885J
_journal_volume 45
_journal_year 2021
_chemical_formula_sum 'C78 H56 Cl8 N6 O4'
_chemical_formula_weight 1424.88
_space_group_crystal_system triclinic
_space_group_IT_number 2
_space_group_name_Hall '-P 1'
_space_group_name_H-M_alt 'P -1'
_atom_sites_solution_hydrogens geom
_audit_creation_method SHELXL-2017/1
_audit_update_record
;
2021-01-25 deposited with the CCDC.	2021-07-19 downloaded from the CCDC.
;
_cell_angle_alpha 111.967(8)
_cell_angle_beta 102.448(7)
_cell_angle_gamma 93.928(7)
_cell_formula_units_Z 1
_cell_length_a 9.979(2)
_cell_length_b 12.736(3)
_cell_length_c 16.016(4)
_cell_measurement_reflns_used 6110
_cell_measurement_temperature 150(2)
_cell_measurement_theta_max 25.0
_cell_measurement_theta_min 3.1
_cell_volume 1818.2(7)
_computing_structure_refinement 'SHELXL-2017/1 (Sheldrick, 2017)'
_diffrn_ambient_temperature 150(2)
_diffrn_detector_area_resol_mean 10.000
_diffrn_measured_fraction_theta_full 0.995
_diffrn_measured_fraction_theta_max 0.995
_diffrn_measurement_device_type 'Rigaku R-AXIS RAPID'
_diffrn_measurement_method \w
_diffrn_radiation_type 'Mo K\a'
_diffrn_radiation_wavelength 0.71075
_diffrn_reflns_av_R_equivalents 0.1625
_diffrn_reflns_av_unetI/netI 0.2752
_diffrn_reflns_Laue_measured_fraction_full 0.995
_diffrn_reflns_Laue_measured_fraction_max 0.995
_diffrn_reflns_limit_h_max 11
_diffrn_reflns_limit_h_min -10
_diffrn_reflns_limit_k_max 15
_diffrn_reflns_limit_k_min -15
_diffrn_reflns_limit_l_max 19
_diffrn_reflns_limit_l_min -19
_diffrn_reflns_number 14627
_diffrn_reflns_point_group_measured_fraction_full 0.995
_diffrn_reflns_point_group_measured_fraction_max 0.995
_diffrn_reflns_theta_full 25.023
_diffrn_reflns_theta_max 25.023
_diffrn_reflns_theta_min 3.121
_exptl_absorpt_coefficient_mu 0.363
_exptl_absorpt_correction_T_max 0.940
_exptl_absorpt_correction_T_min 0.920
_exptl_absorpt_correction_type multi-scan
_exptl_absorpt_process_details 'ABSCOR (Rigaku, 1995)'
_exptl_crystal_colour Colorless
_exptl_crystal_density_diffrn 1.301
_exptl_crystal_description Block
_exptl_crystal_F_000 734
_exptl_crystal_size_max 0.200
_exptl_crystal_size_mid 0.200
_exptl_crystal_size_min 0.200
_refine_diff_density_max 0.383
_refine_diff_density_min -0.372
_refine_diff_density_rms 0.067
_refine_ls_extinction_method none
_refine_ls_goodness_of_fit_ref 0.849
_refine_ls_hydrogen_treatment constr
_refine_ls_matrix_type full
_refine_ls_number_parameters 435
_refine_ls_number_reflns 6384
_refine_ls_number_restraints 0
_refine_ls_restrained_S_all 0.849
_refine_ls_R_factor_all 0.2168
_refine_ls_R_factor_gt 0.0804
_refine_ls_shift/su_max 0.001
_refine_ls_shift/su_mean 0.000
_refine_ls_structure_factor_coef Fsqd
_refine_ls_weighting_details 'w=1/[\s^2^(Fo^2^)+(0.0810P)^2^] where P=(Fo^2^+2Fc^2^)/3'
_refine_ls_weighting_scheme calc
_refine_ls_wR_factor_gt 0.1857
_refine_ls_wR_factor_ref 0.2201
_reflns_Friedel_coverage 0.000
_reflns_number_gt 2038
_reflns_number_total 6384
_reflns_threshold_expression 'I > 2\s(I)'
_cod_data_source_file d1nj01885j2.cif
_cod_data_source_block shelxl_sq
_cod_depositor_comments 'Adding full bibliography for 7060848.cif.'
_cod_original_cell_volume 1818.2(8)
_cod_database_code 7060848
_shelx_shelxl_version_number 2017/1
_shelx_space_group_comment
;
The symmetry employed for this shelxl refinement is uniquely defined
by the following loop, which should always be used as a source of
symmetry information in preference to the above space-group names.
They are only intended as comments.
;
_shelx_estimated_absorpt_t_min 0.931
_shelx_estimated_absorpt_t_max 0.931

loop_
_space_group_symop_operation_xyz
'x, y, z'
'-x, -y, -z'

loop_
_atom_site_label
_atom_site_type_symbol
_atom_site_fract_x
_atom_site_fract_y
_atom_site_fract_z
_atom_site_U_iso_or_equiv
_atom_site_adp_type
_atom_site_occupancy
_atom_site_site_symmetry_order
_atom_site_calc_flag
_atom_site_refinement_flags_posn
_atom_site_refinement_flags_adp
_atom_site_refinement_flags_occupancy
_atom_site_disorder_assembly
_atom_site_disorder_group
O1 O 0.7479(4) 0.2326(3) 0.2185(3) 0.0553(13) Uani 1 1 d . . . . .
N1 N 0.5840(5) 0.2384(3) 0.0949(4) 0.0445(14) Uani 1 1 d . . . . .
C1 C 0.6893(6) 0.2836(5) 0.1748(5) 0.0433(17) Uani 1 1 d . . . . .
Cl1 Cl 0.9001(2) 0.71170(18) 0.7484(2) 0.1106(9) Uani 1 1 d . . . . .
Cl2 Cl 0.9566(3) 0.60946(17) 0.56749(18) 0.1156(9) Uani 1 1 d . . . . .
O2 O 0.4418(5) 0.3065(3) -0.0041(3) 0.0571(13) Uani 1 1 d . . . . .
N2 N 0.9042(5) 0.6980(3) 0.3572(4) 0.0469(15) Uani 1 1 d . . . . .
C2 C 0.7115(6) 0.4102(4) 0.2001(5) 0.0420(17) Uani 1 1 d . . . . .
Cl3 Cl 0.6009(3) 0.54831(19) 0.4247(2) 0.1174(10) Uani 1 1 d . . . . .
N3 N 0.7128(5) 0.7468(3) 0.2207(4) 0.0454(15) Uani 1 1 d . . . . .
C3 C 0.8107(6) 0.4952(4) 0.2738(5) 0.0433(17) Uani 1 1 d . . . . .
H3 H 0.877250 0.478068 0.317022 0.052 Uiso 1 1 calc R U . . .
C39 C 0.6254(8) 0.4126(5) 0.4180(6) 0.084(3) Uani 1 1 d . . . . .
H39A H 0.638688 0.411487 0.480726 0.101 Uiso 1 1 calc R U . . .
H39B H 0.710935 0.394467 0.397504 0.101 Uiso 1 1 calc R U . . .
C38 C 0.9271(9) 0.7320(6) 0.6506(6) 0.090(3) Uani 1 1 d . . . . .
H38A H 0.844409 0.757752 0.622299 0.107 Uiso 1 1 calc R U . . .
H38B H 1.007859 0.793547 0.670833 0.107 Uiso 1 1 calc R U . . .
C37 C 0.6877(6) -0.1401(4) -0.0931(5) 0.0528(19) Uani 1 1 d . . . . .
H37A H 0.773836 -0.132768 -0.046793 0.079 Uiso 1 1 calc R U . . .
H37B H 0.709403 -0.113086 -0.139311 0.079 Uiso 1 1 calc R U . . .
H37C H 0.643143 -0.220730 -0.124451 0.079 Uiso 1 1 calc R U . . .
C36 C 0.5891(6) -0.0677(4) -0.0446(5) 0.0436(17) Uani 1 1 d . . . . .
C35 C 0.7649(6) 0.1086(4) -0.0031(5) 0.0532(19) Uani 1 1 d . . . . .
H35A H 0.771922 0.192203 0.026307 0.080 Uiso 1 1 calc R U . . .
H35B H 0.768460 0.085781 -0.068063 0.080 Uiso 1 1 calc R U . . .
H35C H 0.842549 0.084627 0.030646 0.080 Uiso 1 1 calc R U . . .
C34 C 0.6293(6) 0.0521(4) -0.0001(4) 0.0460(17) Uani 1 1 d . . . . .
C33 C 0.5368(7) 0.1158(4) 0.0439(5) 0.0488(18) Uani 1 1 d . . . . .
C32 C 0.8127(6) 0.8048(4) 0.2003(4) 0.0420(17) Uani 1 1 d . . . . .
C31 C 0.9367(6) 0.7744(5) 0.1790(5) 0.0494(18) Uani 1 1 d . . . . .
H31 H 0.965478 0.705263 0.180082 0.059 Uiso 1 1 calc R U . . .
C5 C 0.7116(6) 0.6321(4) 0.2160(5) 0.0403(17) Uani 1 1 d . . . . .
C4 C 0.8059(6) 0.6089(4) 0.2803(5) 0.0449(18) Uani 1 1 d . . . . .
Cl4 Cl 0.4860(3) 0.3087(2) 0.34120(19) 0.1311(11) Uani 1 1 d . . . . .
C6 C 0.6102(6) 0.5446(4) 0.1416(5) 0.0485(18) Uani 1 1 d . . . . .
H6 H 0.542186 0.560762 0.098459 0.058 Uiso 1 1 calc R U . . .
C7 C 0.6175(6) 0.4335(4) 0.1363(5) 0.0481(19) Uani 1 1 d . . . . .
C8 C 0.5329(7) 0.3238(5) 0.0644(6) 0.050(2) Uani 1 1 d . . . . .
C9 C 0.8742(7) 0.7876(4) 0.4314(5) 0.0484(19) Uani 1 1 d . . . . .
C12 C 0.8666(9) 0.9678(5) 0.5884(5) 0.071(2) Uani 1 1 d . . . . .
H12 H 0.861503 1.030482 0.642790 0.085 Uiso 1 1 calc R U . . .
C11 C 0.7461(8) 0.9066(5) 0.5230(5) 0.058(2) Uani 1 1 d . . . . .
H11 H 0.659650 0.928263 0.532517 0.069 Uiso 1 1 calc R U . . .
C10 C 0.7477(7) 0.8133(4) 0.4426(5) 0.061(2) Uani 1 1 d . . . . .
H10 H 0.664075 0.769565 0.397614 0.073 Uiso 1 1 calc R U . . .
C18 C 1.2687(7) 0.6516(5) 0.3609(6) 0.066(2) Uani 1 1 d . . . . .
H18 H 1.323552 0.603281 0.326665 0.079 Uiso 1 1 calc R U . . .
C17 C 1.3334(8) 0.7430(6) 0.4449(6) 0.073(2) Uani 1 1 d . . . . .
H17 H 1.431834 0.756135 0.467598 0.088 Uiso 1 1 calc R U . . .
C16 C 1.2543(7) 0.8164(5) 0.4965(5) 0.066(2) Uani 1 1 d . . . . .
H16 H 1.298034 0.880609 0.552777 0.080 Uiso 1 1 calc R U . . .
C15 C 1.1120(7) 0.7922(5) 0.4629(5) 0.0524(19) Uani 1 1 d . . . . .
C14 C 0.9998(7) 0.8477(4) 0.4957(5) 0.0534(19) Uani 1 1 d . . . . .
C13 C 0.9968(8) 0.9410(4) 0.5779(5) 0.066(2) Uani 1 1 d . . . . .
H13 H 1.079865 0.983711 0.624034 0.079 Uiso 1 1 calc R U . . .
C19 C 1.1291(7) 0.6304(5) 0.3274(5) 0.0558(19) Uani 1 1 d . . . . .
H19 H 1.086253 0.567617 0.269894 0.067 Uiso 1 1 calc R U . . .
C20 C 1.0488(7) 0.6997(5) 0.3765(5) 0.0520(19) Uani 1 1 d . . . . .
C21 C 0.6030(7) 0.8092(4) 0.2311(5) 0.0492(18) Uani 1 1 d . . . . .
C22 C 0.4807(6) 0.7841(5) 0.2525(5) 0.0524(19) Uani 1 1 d . . . . .
H22 H 0.457131 0.713403 0.257281 0.063 Uiso 1 1 calc R U . . .
C23 C 0.3953(6) 0.8648(5) 0.2663(5) 0.058(2) Uani 1 1 d . . . . .
H23 H 0.311985 0.850541 0.282684 0.069 Uiso 1 1 calc R U . . .
C25 C 0.5489(7) 0.9912(5) 0.2343(5) 0.057(2) Uani 1 1 d . . . . .
H25 H 0.571594 1.061500 0.228632 0.068 Uiso 1 1 calc R U . . .
C24 C 0.4271(7) 0.9676(5) 0.2571(5) 0.058(2) Uani 1 1 d . . . . .
H24 H 0.365054 1.021774 0.266534 0.070 Uiso 1 1 calc R U . . .
C27 C 0.7682(6) 0.9062(4) 0.1971(4) 0.0428(17) Uani 1 1 d . . . . .
C26 C 0.6375(6) 0.9094(4) 0.2199(4) 0.0472(18) Uani 1 1 d . . . . .
C29 C 0.9745(7) 0.9477(5) 0.1537(5) 0.0557(19) Uani 1 1 d . . . . .
H29 H 1.030537 0.995769 0.136856 0.067 Uiso 1 1 calc R U . . .
C28 C 0.8521(7) 0.9779(4) 0.1752(5) 0.0501(18) Uani 1 1 d . . . . .
H28 H 0.825415 1.048044 0.175059 0.060 Uiso 1 1 calc R U . . .
C30 C 1.0157(7) 0.8466(5) 0.1567(5) 0.057(2) Uani 1 1 d . . . . .
H30 H 1.100941 0.827438 0.142880 0.068 Uiso 1 1 calc R U . . .

loop_
_atom_site_aniso_label
_atom_site_aniso_U_11
_atom_site_aniso_U_22
_atom_site_aniso_U_33
_atom_site_aniso_U_23
_atom_site_aniso_U_13
_atom_site_aniso_U_12
O1 0.063(3) 0.044(2) 0.057(4) 0.020(2) 0.012(3) 0.010(2)
N1 0.049(3) 0.029(3) 0.047(4) 0.012(2) 0.004(3) 0.002(2)
C1 0.039(4) 0.048(4) 0.039(5) 0.016(3) 0.008(4) 0.002(3)
Cl1 0.1051(18) 0.1163(16) 0.129(3) 0.0573(15) 0.0503(18) 0.0271(14)
Cl2 0.154(2) 0.1010(15) 0.089(2) 0.0401(13) 0.0170(18) 0.0407(15)
O2 0.062(3) 0.040(2) 0.057(4) 0.016(2) 0.000(3) 0.001(2)
N2 0.046(3) 0.035(3) 0.049(4) 0.010(2) 0.004(3) 0.001(2)
C2 0.037(4) 0.032(3) 0.055(5) 0.017(3) 0.010(4) 0.002(3)
Cl3 0.132(2) 0.1209(17) 0.144(3) 0.0744(16) 0.074(2) 0.0609(15)
N3 0.045(3) 0.037(3) 0.053(4) 0.017(2) 0.014(3) 0.005(2)
C3 0.037(4) 0.045(3) 0.047(5) 0.015(3) 0.014(3) 0.007(3)
C39 0.085(6) 0.083(5) 0.089(7) 0.037(4) 0.027(6) 0.014(4)
C38 0.108(7) 0.077(5) 0.105(8) 0.052(5) 0.036(6) 0.035(4)
C37 0.052(4) 0.046(3) 0.052(5) 0.012(3) 0.012(4) 0.002(3)
C36 0.046(4) 0.033(3) 0.051(5) 0.013(3) 0.019(4) 0.005(3)
C35 0.057(4) 0.046(3) 0.055(5) 0.015(3) 0.021(4) 0.003(3)
C34 0.055(4) 0.041(3) 0.041(4) 0.016(3) 0.012(4) 0.003(3)
C33 0.062(5) 0.038(3) 0.052(5) 0.024(3) 0.016(4) 0.009(3)
C32 0.045(4) 0.036(3) 0.044(5) 0.018(3) 0.005(4) 0.004(3)
C31 0.051(4) 0.045(3) 0.052(5) 0.024(3) 0.004(4) 0.011(3)
C5 0.042(4) 0.037(3) 0.044(5) 0.013(3) 0.018(4) 0.011(3)
C4 0.040(4) 0.035(3) 0.050(5) 0.010(3) 0.009(4) 0.000(3)
Cl4 0.111(2) 0.1399(19) 0.099(2) 0.0083(16) 0.0182(18) -0.0004(15)
C6 0.048(4) 0.042(3) 0.048(5) 0.013(3) 0.008(4) 0.008(3)
C7 0.048(4) 0.043(4) 0.056(5) 0.020(3) 0.018(4) 0.011(3)
C8 0.040(4) 0.043(4) 0.061(6) 0.014(4) 0.011(4) -0.001(3)
C9 0.067(5) 0.031(3) 0.048(5) 0.011(3) 0.024(4) 0.012(3)
C12 0.116(7) 0.050(4) 0.047(5) 0.014(3) 0.028(5) 0.023(5)
C11 0.069(5) 0.056(4) 0.046(5) 0.021(3) 0.008(4) 0.017(4)
C10 0.083(5) 0.041(3) 0.053(5) 0.010(3) 0.024(4) 0.011(3)
C18 0.048(5) 0.067(4) 0.082(7) 0.040(4) 0.003(5) -0.009(4)
C17 0.059(5) 0.080(5) 0.091(7) 0.050(5) 0.017(5) -0.002(4)
C16 0.060(5) 0.062(4) 0.064(6) 0.026(4) -0.005(5) -0.012(4)
C15 0.051(5) 0.052(4) 0.049(5) 0.022(3) 0.002(4) -0.003(3)
C14 0.061(5) 0.039(3) 0.046(5) 0.013(3) -0.003(4) -0.005(3)
C13 0.099(6) 0.037(3) 0.054(5) 0.013(3) 0.015(5) 0.000(4)
C19 0.055(5) 0.051(4) 0.052(5) 0.018(3) 0.005(4) -0.003(3)
C20 0.058(5) 0.042(3) 0.057(5) 0.023(3) 0.016(4) 0.001(3)
C21 0.065(5) 0.035(3) 0.049(5) 0.015(3) 0.018(4) 0.013(3)
C22 0.048(4) 0.051(4) 0.059(5) 0.021(3) 0.019(4) 0.000(3)
C23 0.041(4) 0.070(4) 0.058(5) 0.024(4) 0.009(4) 0.007(4)
C25 0.068(5) 0.044(3) 0.053(5) 0.020(3) 0.004(4) 0.008(3)
C24 0.052(4) 0.061(4) 0.064(6) 0.028(4) 0.013(4) 0.012(3)
C27 0.042(4) 0.035(3) 0.042(4) 0.013(3) 0.000(4) 0.000(3)
C26 0.056(4) 0.039(3) 0.043(5) 0.011(3) 0.018(4) 0.007(3)
C29 0.057(5) 0.053(4) 0.051(5) 0.017(3) 0.015(4) -0.005(3)
C28 0.068(5) 0.033(3) 0.052(5) 0.019(3) 0.019(4) 0.012(3)
C30 0.055(4) 0.048(4) 0.066(6) 0.026(3) 0.013(4) 0.002(3)

loop_
_atom_type_symbol
_atom_type_description
_atom_type_scat_dispersion_real
_atom_type_scat_dispersion_imag
_atom_type_scat_source
C C 0.0033 0.0016 'International Tables Vol C Tables 4.2.6.8 and 6.1.1.4'
H H 0.0000 0.0000 'International Tables Vol C Tables 4.2.6.8 and 6.1.1.4'
N N 0.0061 0.0033 'International Tables Vol C Tables 4.2.6.8 and 6.1.1.4'
O O 0.0106 0.0060 'International Tables Vol C Tables 4.2.6.8 and 6.1.1.4'
Cl Cl 0.1484 0.1585 'International Tables Vol C Tables 4.2.6.8 and 6.1.1.4'

loop_
_geom_angle_atom_site_label_1
_geom_angle_atom_site_label_2
_geom_angle_atom_site_label_3
_geom_angle
_geom_angle_site_symmetry_1
_geom_angle_site_symmetry_3
_geom_angle_publ_flag
C1 N1 C8 112.9(5) . . ?
C1 N1 C33 122.7(5) . . ?
C8 N1 C33 124.3(6) . . ?
O1 C1 N1 127.3(6) . . ?
O1 C1 C2 127.3(6) . . ?
N1 C1 C2 105.4(6) . . ?
C20 N2 C9 109.0(5) . . ?
C20 N2 C4 123.7(4) . . ?
C9 N2 C4 126.8(5) . . ?
C7 C2 C3 122.6(5) . . ?
C7 C2 C1 108.8(5) . . ?
C3 C2 C1 128.6(6) . . ?
C32 N3 C21 108.9(5) . . ?
C32 N3 C5 124.4(4) . . ?
C21 N3 C5 125.8(5) . . ?
C2 C3 C4 115.7(6) . . ?
C2 C3 H3 122.1 . . ?
C4 C3 H3 122.1 . . ?
Cl3 C39 Cl4 112.0(5) . . ?
Cl3 C39 H39A 109.2 . . ?
Cl4 C39 H39A 109.2 . . ?
Cl3 C39 H39B 109.2 . . ?
Cl4 C39 H39B 109.2 . . ?
H39A C39 H39B 107.9 . . ?
Cl2 C38 Cl1 112.9(4) . . ?
Cl2 C38 H38A 109.0 . . ?
Cl1 C38 H38A 109.0 . . ?
Cl2 C38 H38B 109.0 . . ?
Cl1 C38 H38B 109.0 . . ?
H38A C38 H38B 107.8 . . ?
C36 C37 H37A 109.5 . . ?
C36 C37 H37B 109.5 . . ?
H37A C37 H37B 109.5 . . ?
C36 C37 H37C 109.5 . . ?
H37A C37 H37C 109.5 . . ?
H37B C37 H37C 109.5 . . ?
C33 C36 C34 119.1(5) 2_655 . ?
C33 C36 C37 122.0(5) 2_655 . ?
C34 C36 C37 118.9(5) . . ?
C34 C35 H35A 109.5 . . ?
C34 C35 H35B 109.5 . . ?
H35A C35 H35B 109.5 . . ?
C34 C35 H35C 109.5 . . ?
H35A C35 H35C 109.5 . . ?
H35B C35 H35C 109.5 . . ?
C33 C34 C36 117.5(5) . . ?
C33 C34 C35 122.0(5) . . ?
C36 C34 C35 120.5(5) . . ?
C36 C33 C34 123.4(5) 2_655 . ?
C36 C33 N1 119.8(5) 2_655 . ?
C34 C33 N1 116.7(5) . . ?
N3 C32 C31 130.2(5) . . ?
N3 C32 C27 108.6(5) . . ?
C31 C32 C27 121.1(6) . . ?
C30 C31 C32 118.3(5) . . ?
C30 C31 H31 120.9 . . ?
C32 C31 H31 120.9 . . ?
C4 C5 C6 122.1(5) . . ?
C4 C5 N3 120.8(5) . . ?
C6 C5 N3 117.0(6) . . ?
C5 C4 C3 121.5(5) . . ?
C5 C4 N2 121.9(5) . . ?
C3 C4 N2 116.6(6) . . ?
C7 C6 C5 115.2(6) . . ?
C7 C6 H6 122.4 . . ?
C5 C6 H6 122.4 . . ?
C2 C7 C6 122.7(6) . . ?
C2 C7 C8 108.9(5) . . ?
C6 C7 C8 128.4(7) . . ?
O2 C8 N1 126.0(6) . . ?
O2 C8 C7 130.0(6) . . ?
N1 C8 C7 104.0(6) . . ?
C10 C9 C14 123.9(5) . . ?
C10 C9 N2 128.1(6) . . ?
C14 C9 N2 108.0(5) . . ?
C11 C12 C13 122.0(6) . . ?
C11 C12 H12 119.0 . . ?
C13 C12 H12 119.0 . . ?
C12 C11 C10 121.3(6) . . ?
C12 C11 H11 119.3 . . ?
C10 C11 H11 119.3 . . ?
C9 C10 C11 116.9(7) . . ?
C9 C10 H10 121.5 . . ?
C11 C10 H10 121.5 . . ?
C19 C18 C17 121.0(7) . . ?
C19 C18 H18 119.5 . . ?
C17 C18 H18 119.5 . . ?
C18 C17 C16 120.5(7) . . ?
C18 C17 H17 119.7 . . ?
C16 C17 H17 119.7 . . ?
C15 C16 C17 118.0(6) . . ?
C15 C16 H16 121.0 . . ?
C17 C16 H16 121.0 . . ?
C16 C15 C20 120.3(6) . . ?
C16 C15 C14 133.3(6) . . ?
C20 C15 C14 106.3(6) . . ?
C9 C14 C13 118.6(6) . . ?
C9 C14 C15 108.4(5) . . ?
C13 C14 C15 132.9(7) . . ?
C12 C13 C14 117.2(7) . . ?
C12 C13 H13 121.4 . . ?
C14 C13 H13 121.4 . . ?
C18 C19 C20 119.9(6) . . ?
C18 C19 H19 120.0 . . ?
C20 C19 H19 120.0 . . ?
C19 C20 N2 131.5(6) . . ?
C19 C20 C15 120.2(6) . . ?
N2 C20 C15 108.3(5) . . ?
C22 C21 C26 122.6(5) . . ?
C22 C21 N3 129.2(6) . . ?
C26 C21 N3 108.1(5) . . ?
C23 C22 C21 117.4(6) . . ?
C23 C22 H22 121.3 . . ?
C21 C22 H22 121.3 . . ?
C22 C23 C24 121.8(6) . . ?
C22 C23 H23 119.1 . . ?
C24 C23 H23 119.1 . . ?
C24 C25 C26 118.6(6) . . ?
C24 C25 H25 120.7 . . ?
C26 C25 H25 120.7 . . ?
C25 C24 C23 120.3(6) . . ?
C25 C24 H24 119.8 . . ?
C23 C24 H24 119.8 . . ?
C28 C27 C32 118.9(5) . . ?
C28 C27 C26 134.5(5) . . ?
C32 C27 C26 106.6(5) . . ?
C21 C26 C25 119.2(6) . . ?
C21 C26 C27 107.6(5) . . ?
C25 C26 C27 133.2(6) . . ?
C28 C29 C30 119.9(6) . . ?
C28 C29 H29 120.0 . . ?
C30 C29 H29 120.0 . . ?
C29 C28 C27 120.1(5) . . ?
C29 C28 H28 120.0 . . ?
C27 C28 H28 120.0 . . ?
C31 C30 C29 121.7(6) . . ?
C31 C30 H30 119.1 . . ?
C29 C30 H30 119.1 . . ?

loop_
_geom_bond_atom_site_label_1
_geom_bond_atom_site_label_2
_geom_bond_distance
_geom_bond_site_symmetry_2
_geom_bond_publ_flag
O1 C1 1.211(7) . ?
N1 C1 1.364(8) . ?
N1 C8 1.431(8) . ?
N1 C33 1.452(6) . ?
C1 C2 1.496(7) . ?
Cl1 C38 1.752(9) . ?
Cl2 C38 1.724(7) . ?
O2 C8 1.199(7) . ?
N2 C20 1.407(7) . ?
N2 C9 1.410(6) . ?
N2 C4 1.431(7) . ?
C2 C7 1.365(8) . ?
C2 C3 1.392(8) . ?
Cl3 C39 1.729(7) . ?
N3 C32 1.367(7) . ?
N3 C21 1.400(7) . ?
N3 C5 1.434(7) . ?
C3 C4 1.418(7) . ?
C3 H3 0.9500 . ?
C39 Cl4 1.730(7) . ?
C39 H39A 0.9900 . ?
C39 H39B 0.9900 . ?
C38 H38A 0.9900 . ?
C38 H38B 0.9900 . ?
C37 C36 1.530(7) . ?
C37 H37A 0.9800 . ?
C37 H37B 0.9800 . ?
C37 H37C 0.9800 . ?
C36 C33 1.364(7) 2_655 ?
C36 C34 1.405(7) . ?
C35 C34 1.508(7) . ?
C35 H35A 0.9800 . ?
C35 H35B 0.9800 . ?
C35 H35C 0.9800 . ?
C34 C33 1.401(7) . ?
C32 C31 1.395(7) . ?
C32 C27 1.408(7) . ?
C31 C30 1.364(8) . ?
C31 H31 0.9500 . ?
C5 C4 1.371(8) . ?
C5 C6 1.420(8) . ?
C6 C7 1.394(7) . ?
C6 H6 0.9500 . ?
C7 C8 1.485(8) . ?
C9 C10 1.358(8) . ?
C9 C14 1.393(8) . ?
C12 C11 1.367(9) . ?
C12 C13 1.394(9) . ?
C12 H12 0.9500 . ?
C11 C10 1.392(8) . ?
C11 H11 0.9500 . ?
C10 H10 0.9500 . ?
C18 C19 1.349(8) . ?
C18 C17 1.390(9) . ?
C18 H18 0.9500 . ?
C17 C16 1.409(8) . ?
C17 H17 0.9500 . ?
C16 C15 1.374(8) . ?
C16 H16 0.9500 . ?
C15 C20 1.415(8) . ?
C15 C14 1.454(8) . ?
C14 C13 1.414(8) . ?
C13 H13 0.9500 . ?
C19 C20 1.374(8) . ?
C19 H19 0.9500 . ?
C21 C22 1.384(8) . ?
C21 C26 1.385(8) . ?
C22 C23 1.365(7) . ?
C22 H22 0.9500 . ?
C23 C24 1.395(8) . ?
C23 H23 0.9500 . ?
C25 C24 1.387(8) . ?
C25 C26 1.399(7) . ?
C25 H25 0.9500 . ?
C24 H24 0.9500 . ?
C27 C28 1.386(8) . ?
C27 C26 1.427(8) . ?
C29 C28 1.380(7) . ?
C29 C30 1.392(8) . ?
C29 H29 0.9500 . ?
C28 H28 0.9500 . ?
C30 H30 0.9500 . ?

loop_
_geom_torsion_atom_site_label_1
_geom_torsion_atom_site_label_2
_geom_torsion_atom_site_label_3
_geom_torsion_atom_site_label_4
_geom_torsion
_geom_torsion_site_symmetry_1
_geom_torsion_site_symmetry_2
_geom_torsion_site_symmetry_3
_geom_torsion_site_symmetry_4
_geom_torsion_publ_flag
C8 N1 C1 O1 176.5(6) . . . . ?
C33 N1 C1 O1 -7.3(10) . . . . ?
C8 N1 C1 C2 -0.3(6) . . . . ?
C33 N1 C1 C2 175.9(5) . . . . ?
O1 C1 C2 C7 -175.3(6) . . . . ?
N1 C1 C2 C7 1.5(6) . . . . ?
O1 C1 C2 C3 6.0(10) . . . . ?
N1 C1 C2 C3 -177.2(6) . . . . ?
C7 C2 C3 C4 1.7(8) . . . . ?
C1 C2 C3 C4 -179.8(5) . . . . ?
C33 C36 C34 C33 0.8(11) 2_655 . . . ?
C37 C36 C34 C33 -179.8(6) . . . . ?
C33 C36 C34 C35 -177.3(7) 2_655 . . . ?
C37 C36 C34 C35 2.1(10) . . . . ?
C36 C34 C33 C36 -0.8(11) . . . 2_655 ?
C35 C34 C33 C36 177.2(7) . . . 2_655 ?
C36 C34 C33 N1 175.9(6) . . . . ?
C35 C34 C33 N1 -6.1(9) . . . . ?
C1 N1 C33 C36 108.5(7) . . . 2_655 ?
C8 N1 C33 C36 -75.8(8) . . . 2_655 ?
C1 N1 C33 C34 -68.4(8) . . . . ?
C8 N1 C33 C34 107.3(7) . . . . ?
C21 N3 C32 C31 -176.2(6) . . . . ?
C5 N3 C32 C31 -6.0(11) . . . . ?
C21 N3 C32 C27 0.0(7) . . . . ?
C5 N3 C32 C27 170.1(5) . . . . ?
N3 C32 C31 C30 176.9(7) . . . . ?
C27 C32 C31 C30 1.2(10) . . . . ?
C32 N3 C5 C4 71.4(8) . . . . ?
C21 N3 C5 C4 -120.1(7) . . . . ?
C32 N3 C5 C6 -107.9(7) . . . . ?
C21 N3 C5 C6 60.6(8) . . . . ?
C6 C5 C4 C3 2.5(9) . . . . ?
N3 C5 C4 C3 -176.8(5) . . . . ?
C6 C5 C4 N2 -177.4(5) . . . . ?
N3 C5 C4 N2 3.3(9) . . . . ?
C2 C3 C4 C5 -1.8(8) . . . . ?
C2 C3 C4 N2 178.1(5) . . . . ?
C20 N2 C4 C5 -124.7(6) . . . . ?
C9 N2 C4 C5 64.4(9) . . . . ?
C20 N2 C4 C3 55.4(8) . . . . ?
C9 N2 C4 C3 -115.5(6) . . . . ?
C4 C5 C6 C7 -2.8(8) . . . . ?
N3 C5 C6 C7 176.5(5) . . . . ?
C3 C2 C7 C6 -2.3(9) . . . . ?
C1 C2 C7 C6 179.0(5) . . . . ?
C3 C2 C7 C8 176.7(5) . . . . ?
C1 C2 C7 C8 -2.1(7) . . . . ?
C5 C6 C7 C2 2.6(8) . . . . ?
C5 C6 C7 C8 -176.1(6) . . . . ?
C1 N1 C8 O2 179.4(6) . . . . ?
C33 N1 C8 O2 3.3(10) . . . . ?
C1 N1 C8 C7 -0.9(6) . . . . ?
C33 N1 C8 C7 -177.0(5) . . . . ?
C2 C7 C8 O2 -178.4(7) . . . . ?
C6 C7 C8 O2 0.5(11) . . . . ?
C2 C7 C8 N1 1.8(7) . . . . ?
C6 C7 C8 N1 -179.3(6) . . . . ?
C20 N2 C9 C10 -177.0(6) . . . . ?
C4 N2 C9 C10 -5.0(10) . . . . ?
C20 N2 C9 C14 1.8(7) . . . . ?
C4 N2 C9 C14 173.9(6) . . . . ?
C13 C12 C11 C10 0.7(11) . . . . ?
C14 C9 C10 C11 1.0(10) . . . . ?
N2 C9 C10 C11 179.7(6) . . . . ?
C12 C11 C10 C9 -1.4(10) . . . . ?
C19 C18 C17 C16 -0.6(11) . . . . ?
C18 C17 C16 C15 2.2(10) . . . . ?
C17 C16 C15 C20 -3.3(10) . . . . ?
C17 C16 C15 C14 -179.2(7) . . . . ?
C10 C9 C14 C13 0.1(10) . . . . ?
N2 C9 C14 C13 -178.8(5) . . . . ?
C10 C9 C14 C15 176.9(6) . . . . ?
N2 C9 C14 C15 -2.0(7) . . . . ?
C16 C15 C14 C9 177.7(8) . . . . ?
C20 C15 C14 C9 1.4(8) . . . . ?
C16 C15 C14 C13 -6.1(13) . . . . ?
C20 C15 C14 C13 177.6(7) . . . . ?
C11 C12 C13 C14 0.5(11) . . . . ?
C9 C14 C13 C12 -0.8(10) . . . . ?
C15 C14 C13 C12 -176.7(7) . . . . ?
C17 C18 C19 C20 -0.1(11) . . . . ?
C18 C19 C20 N2 178.9(7) . . . . ?
C18 C19 C20 C15 -1.0(10) . . . . ?
C9 N2 C20 C19 179.1(7) . . . . ?
C4 N2 C20 C19 6.8(11) . . . . ?
C9 N2 C20 C15 -0.9(7) . . . . ?
C4 N2 C20 C15 -173.3(6) . . . . ?
C16 C15 C20 C19 2.8(10) . . . . ?
C14 C15 C20 C19 179.7(6) . . . . ?
C16 C15 C20 N2 -177.2(6) . . . . ?
C14 C15 C20 N2 -0.3(7) . . . . ?
C32 N3 C21 C22 -179.5(7) . . . . ?
C5 N3 C21 C22 10.5(10) . . . . ?
C32 N3 C21 C26 -1.9(7) . . . . ?
C5 N3 C21 C26 -171.9(6) . . . . ?
C26 C21 C22 C23 -2.7(10) . . . . ?
N3 C21 C22 C23 174.6(6) . . . . ?
C21 C22 C23 C24 1.7(10) . . . . ?
C26 C25 C24 C23 0.7(10) . . . . ?
C22 C23 C24 C25 -0.7(11) . . . . ?
N3 C32 C27 C28 -178.5(6) . . . . ?
C31 C32 C27 C28 -2.0(9) . . . . ?
N3 C32 C27 C26 1.9(7) . . . . ?
C31 C32 C27 C26 178.5(6) . . . . ?
C22 C21 C26 C25 2.8(10) . . . . ?
N3 C21 C26 C25 -175.0(6) . . . . ?
C22 C21 C26 C27 -179.1(6) . . . . ?
N3 C21 C26 C27 3.1(7) . . . . ?
C24 C25 C26 C21 -1.7(10) . . . . ?
C24 C25 C26 C27 -179.2(7) . . . . ?
C28 C27 C26 C21 177.5(7) . . . . ?
C32 C27 C26 C21 -3.1(7) . . . . ?
C28 C27 C26 C25 -4.8(13) . . . . ?
C32 C27 C26 C25 174.7(7) . . . . ?
C30 C29 C28 C27 -1.9(10) . . . . ?
C32 C27 C28 C29 2.3(10) . . . . ?
C26 C27 C28 C29 -178.3(7) . . . . ?
C32 C31 C30 C29 -0.8(10) . . . . ?
C28 C29 C30 C31 1.2(10) . . . . ?
